data_7048669
loop_
_publ_author_name
'Sampford, Katharine R.'
'Carden, Jamie L.'
'Kidner, Edward B.'
'Berry, Abigail'
'Cavell, Kingsley J.'
'Murphy, Damien M.'
'Kariuki, Benson M.'
'Newman, Paul D.'

_publ_section_title
;
 Twisting the arm: structural constraints in bicyclic expanded-ring
 N-heterocyclic carbenes.
;
_journal_issue 5
_journal_name_full 'Dalton transactions (Cambridge, England : 2003)'
_journal_page_first 1850
_journal_page_last 1858
_journal_paper_doi 10.1039/c8dt04462g
_journal_volume 48
_journal_year 2019
_chemical_absolute_configuration ad
_chemical_formula_moiety 'C38 H56 Au2 I2 N4'
_chemical_formula_sum 'C38 H56 Au2 I2 N4'
_chemical_formula_weight 1216.60
_space_group_crystal_system monoclinic
_space_group_IT_number 4
_space_group_name_Hall 'P 2yb'
_space_group_name_H-M_alt 'P 1 21 1'
_symmetry_space_group_name_Hall 'P 2yb'
_symmetry_space_group_name_H-M 'P 1 21 1'
_atom_sites_solution_hydrogens geom
_audit_creation_method SHELXL-2018/1
_audit_update_record
;
2018-12-10 deposited with the CCDC.
2018-12-11 downloaded from the CCDC.
;
_cell_angle_alpha 90
_cell_angle_beta 97.576(2)
_cell_angle_gamma 90
_cell_formula_units_Z 2
_cell_length_a 7.9564(2)
_cell_length_b 19.0099(4)
_cell_length_c 13.4208(3)
_cell_measurement_reflns_used 10470
_cell_measurement_temperature 150(2)
_cell_measurement_theta_max 28.9520
_cell_measurement_theta_min 3.2130
_cell_volume 2012.18(8)
_computing_cell_refinement 'CrysAlisPro 1.171.38.43f (Rigaku OD, 2015)'
_computing_data_collection 'CrysAlisPro 1.171.38.43f (Rigaku OD, 2015)'
_computing_data_reduction 'CrysAlisPro 1.171.38.43f (Rigaku OD, 2015)'
_computing_molecular_graphics ORTEP-3
_computing_publication_material WinGX
_computing_structure_refinement 'SHELXL-2013 (Sheldrick, 2013)'
_computing_structure_solution 'SHELXL-2013 (Sheldrick, 2013)'
_diffrn_ambient_temperature 150(2)
_diffrn_measured_fraction_theta_full 0.998
_diffrn_measured_fraction_theta_max 0.885
_diffrn_measurement_device_type 'SuperNova, Dual, Cu at zero, Atlas'
_diffrn_measurement_method '\w scans'
_diffrn_radiation_type MoK\a
_diffrn_radiation_wavelength 0.71073
_diffrn_reflns_av_R_equivalents 0.0295
_diffrn_reflns_av_unetI/netI 0.0451
_diffrn_reflns_Laue_measured_fraction_full 0.998
_diffrn_reflns_Laue_measured_fraction_max 0.885
_diffrn_reflns_limit_h_max 9
_diffrn_reflns_limit_h_min -10
_diffrn_reflns_limit_k_max 26
_diffrn_reflns_limit_k_min -26
_diffrn_reflns_limit_l_max 16
_diffrn_reflns_limit_l_min -18
_diffrn_reflns_number 20186
_diffrn_reflns_point_group_measured_fraction_full 0.998
_diffrn_reflns_point_group_measured_fraction_max 0.834
_diffrn_reflns_theta_full 25.242
_diffrn_reflns_theta_max 29.708
_diffrn_reflns_theta_min 3.020
_exptl_absorpt_coefficient_mu 8.847
_exptl_absorpt_correction_T_max 1.000
_exptl_absorpt_correction_T_min 0.532
_exptl_absorpt_correction_type gaussian
_exptl_absorpt_process_details
;
CrysAlisPro 1.171.38.43f (Rigaku Oxford Diffraction, 2015)
Numerical absorption correction based on gaussian integration over
            a multifaceted crystal model
Empirical absorption correction using spherical harmonics,
 implemented in SCALE3 ABSPACK scaling algorithm.
;
_exptl_crystal_colour orange
_exptl_crystal_density_diffrn 2.008
_exptl_crystal_description block
_exptl_crystal_F_000 1152
_exptl_crystal_size_max 0.263
_exptl_crystal_size_mid 0.186
_exptl_crystal_size_min 0.152
_refine_diff_density_max 1.225
_refine_diff_density_min -1.559
_refine_diff_density_rms 0.143
_refine_ls_abs_structure_details
;
 Flack x determined using 3723 quotients [(I+)-(I-)]/[(I+)+(I-)]
 (Parsons, Flack and Wagner, Acta Cryst. B69 (2013) 249-259).
;
_refine_ls_abs_structure_Flack -0.001(3)
_refine_ls_extinction_method none
_refine_ls_goodness_of_fit_ref 1.045
_refine_ls_hydrogen_treatment constr
_refine_ls_matrix_type full
_refine_ls_number_parameters 429
_refine_ls_number_reflns 9523
_refine_ls_number_restraints 1
_refine_ls_restrained_S_all 1.045
_refine_ls_R_factor_all 0.0369
_refine_ls_R_factor_gt 0.0324
_refine_ls_shift/su_max 0.001
_refine_ls_shift/su_mean 0.000
_refine_ls_structure_factor_coef Fsqd
_refine_ls_weighting_details 'w=1/[\s^2^(Fo^2^)+(0.0308P)^2^+1.3833P] where P=(Fo^2^+2Fc^2^)/3'
_refine_ls_weighting_scheme calc
_refine_ls_wR_factor_gt 0.0683
_refine_ls_wR_factor_ref 0.0709
_reflns_Friedel_coverage 0.833
_reflns_Friedel_fraction_full 0.999
_reflns_Friedel_fraction_max 0.780
_reflns_number_gt 8835
_reflns_number_total 9523
_reflns_threshold_expression 'I > 2\s(I)'
_cod_data_source_file c8dt04462g2.cif
_cod_data_source_block pdn1704
_cod_depositor_comments 'Adding full bibliography for 7048655--7048669.cif.'
_cod_database_code 7048669
_shelx_shelxl_version_number 2018/1
_shelx_space_group_comment
;
The symmetry employed for this shelxl refinement is uniquely defined
by the following loop, which should always be used as a source of
symmetry information in preference to the above space-group names.
They are only intended as comments.
;
_shelx_estimated_absorpt_t_min 0.204
_shelx_estimated_absorpt_t_max 0.347

loop_
_space_group_symop_operation_xyz
'x, y, z'
'-x, y+1/2, -z'

loop_
_atom_site_label
_atom_site_type_symbol
_atom_site_fract_x
_atom_site_fract_y
_atom_site_fract_z
_atom_site_U_iso_or_equiv
_atom_site_adp_type
_atom_site_occupancy
_atom_site_site_symmetry_order
_atom_site_calc_flag
_atom_site_refinement_flags_posn
_atom_site_refinement_flags_adp
C1 C 0.7044(11) 0.1652(5) 0.2590(6) 0.0207(17) Uani 1 1 d . .
C2 C 0.7672(13) 0.0544(5) 0.3544(6) 0.031(2) Uani 1 1 d . .
C3 C 0.8471(13) 0.0139(5) 0.2720(7) 0.034(2) Uani 1 1 d . .
H3A H 0.946846 0.039531 0.253570 0.040 Uiso 1 1 calc R U
H3B H 0.883345 -0.033673 0.295909 0.040 Uiso 1 1 calc R U
C4 C 0.7066(13) 0.0092(5) 0.1814(7) 0.035(2) Uani 1 1 d . .
H4A H 0.745204 0.029518 0.120338 0.042 Uiso 1 1 calc R U
H4B H 0.671615 -0.040171 0.167614 0.042 Uiso 1 1 calc R U
C5 C 0.5607(12) 0.0526(4) 0.2144(6) 0.0254(18) Uani 1 1 d . .
H5 H 0.448365 0.037010 0.179068 0.030 Uiso 1 1 calc R U
C6 C 0.5746(13) 0.0394(5) 0.3286(7) 0.033(2) Uani 1 1 d . .
C7 C 0.9304(12) 0.1672(6) 0.3980(7) 0.036(2) Uani 1 1 d . .
H7A H 0.944092 0.214332 0.370471 0.054 Uiso 1 1 calc R U
H7B H 1.035640 0.140517 0.397439 0.054 Uiso 1 1 calc R U
H7C H 0.904632 0.171252 0.467175 0.054 Uiso 1 1 calc R U
C8 C 0.8410(17) 0.0339(5) 0.4607(7) 0.049(3) Uani 1 1 d . .
H8A H 0.964795 0.037844 0.468031 0.073 Uiso 1 1 calc R U
H8B H 0.809280 -0.014734 0.473773 0.073 Uiso 1 1 calc R U
H8C H 0.796403 0.065334 0.508814 0.073 Uiso 1 1 calc R U
C9 C 0.5308(18) -0.0379(5) 0.3462(9) 0.052(3) Uani 1 1 d . .
H9A H 0.525509 -0.045539 0.417928 0.078 Uiso 1 1 calc R U
H9B H 0.618196 -0.068298 0.324114 0.078 Uiso 1 1 calc R U
H9C H 0.420627 -0.049121 0.307778 0.078 Uiso 1 1 calc R U
C10 C 0.4622(14) 0.0854(5) 0.3850(7) 0.041(2) Uani 1 1 d . .
H10A H 0.485123 0.135038 0.372428 0.062 Uiso 1 1 calc R U
H10B H 0.486280 0.075764 0.457190 0.062 Uiso 1 1 calc R U
H10C H 0.342871 0.075007 0.361630 0.062 Uiso 1 1 calc R U
C11 C 0.5152(10) 0.1625(4) 0.1054(6) 0.0190(16) Uani 1 1 d . .
C12 C 0.3434(11) 0.1804(4) 0.0930(6) 0.0265(18) Uani 1 1 d . .
C13 C 0.2776(11) 0.2152(4) 0.0049(6) 0.0291(19) Uani 1 1 d . .
H13 H 0.160159 0.226288 -0.005030 0.035 Uiso 1 1 calc R U
C14 C 0.3738(11) 0.2341(5) -0.0674(6) 0.0275(18) Uani 1 1 d . .
C15 C 0.5434(11) 0.2146(5) -0.0546(6) 0.0281(18) Uani 1 1 d . .
H15 H 0.611035 0.226021 -0.105646 0.034 Uiso 1 1 calc R U
C16 C 0.6179(10) 0.1787(4) 0.0311(5) 0.0205(16) Uani 1 1 d . .
C17 C 0.2320(11) 0.1643(6) 0.1727(7) 0.038(2) Uani 1 1 d . .
H17A H 0.123151 0.188580 0.156557 0.057 Uiso 1 1 calc R U
H17B H 0.287858 0.180506 0.238128 0.057 Uiso 1 1 calc R U
H17C H 0.212734 0.113491 0.175165 0.057 Uiso 1 1 calc R U
C18 C 0.3031(13) 0.2758(7) -0.1589(7) 0.045(2) Uani 1 1 d . .
H18A H 0.207307 0.250343 -0.195739 0.067 Uiso 1 1 calc R U
H18B H 0.391528 0.282316 -0.202493 0.067 Uiso 1 1 calc R U
H18C H 0.264669 0.321824 -0.138049 0.067 Uiso 1 1 calc R U
C19 C 0.8018(11) 0.1616(5) 0.0377(6) 0.0300(18) Uani 1 1 d . .
H19A H 0.838823 0.137576 0.101443 0.045 Uiso 1 1 calc R U
H19B H 0.866862 0.205113 0.034382 0.045 Uiso 1 1 calc R U
H19C H 0.820647 0.130840 -0.018357 0.045 Uiso 1 1 calc R U
C20 C 0.7253(10) 0.3785(5) 0.2295(6) 0.0226(18) Uani 1 1 d . .
C21 C 0.6228(16) 0.4966(5) 0.1688(7) 0.044(3) Uani 1 1 d . .
C22 C 0.786(2) 0.5230(6) 0.1328(9) 0.069(4) Uani 1 1 d . .
H22A H 0.769911 0.570969 0.104368 0.083 Uiso 1 1 calc R U
H22B H 0.821010 0.491335 0.080783 0.083 Uiso 1 1 calc R U
C23 C 0.9206(18) 0.5233(6) 0.2277(10) 0.058(3) Uani 1 1 d . .
H23A H 1.020785 0.494882 0.216755 0.069 Uiso 1 1 calc R U
H23B H 0.957859 0.571882 0.245960 0.069 Uiso 1 1 calc R U
C24 C 0.8287(14) 0.4911(5) 0.3080(8) 0.039(2) Uani 1 1 d . .
H24 H 0.877195 0.507403 0.376635 0.046 Uiso 1 1 calc R U
C25 C 0.6473(15) 0.5162(5) 0.2802(7) 0.038(2) Uani 1 1 d . .
C26 C 0.5219(12) 0.3820(5) 0.0800(6) 0.030(2) Uani 1 1 d . .
H26A H 0.535525 0.330975 0.087736 0.045 Uiso 1 1 calc R U
H26B H 0.560383 0.396828 0.016844 0.045 Uiso 1 1 calc R U
H26C H 0.402078 0.394380 0.078984 0.045 Uiso 1 1 calc R U
C27 C 0.455(2) 0.5254(6) 0.1100(10) 0.086(6) Uani 1 1 d . .
H27A H 0.463125 0.524157 0.037712 0.128 Uiso 1 1 calc R U
H27B H 0.437744 0.573957 0.130704 0.128 Uiso 1 1 calc R U
H27C H 0.360157 0.496170 0.124457 0.128 Uiso 1 1 calc R U
C28 C 0.6433(19) 0.5978(5) 0.2959(9) 0.060(4) Uani 1 1 d . .
H28A H 0.685457 0.608938 0.366008 0.090 Uiso 1 1 calc R U
H28B H 0.526557 0.614786 0.279897 0.090 Uiso 1 1 calc R U
H28C H 0.715229 0.620618 0.251549 0.090 Uiso 1 1 calc R U
C29 C 0.5162(15) 0.4824(6) 0.3389(8) 0.044(3) Uani 1 1 d . .
H29A H 0.522753 0.431121 0.333468 0.067 Uiso 1 1 calc R U
H29B H 0.402459 0.498289 0.311039 0.067 Uiso 1 1 calc R U
H29C H 0.539393 0.496249 0.409690 0.067 Uiso 1 1 calc R U
C30 C 0.9695(11) 0.3753(5) 0.3582(6) 0.0256(18) Uani 1 1 d . .
C31 C 0.9628(12) 0.3647(4) 0.4612(7) 0.031(2) Uani 1 1 d . .
C32 C 1.0961(12) 0.3309(5) 0.5186(7) 0.033(2) Uani 1 1 d . .
H32 H 1.090885 0.322952 0.588001 0.040 Uiso 1 1 calc R U
C33 C 1.2384(12) 0.3081(5) 0.4764(7) 0.036(2) Uani 1 1 d . .
C34 C 1.2403(12) 0.3185(5) 0.3763(8) 0.038(2) Uani 1 1 d . .
H34 H 1.336315 0.303087 0.347004 0.046 Uiso 1 1 calc R U
C35 C 1.1054(12) 0.3514(5) 0.3136(7) 0.0327(19) Uani 1 1 d . .
C36 C 0.8128(12) 0.3870(5) 0.5112(7) 0.036(2) Uani 1 1 d . .
H36A H 0.831785 0.373716 0.582384 0.055 Uiso 1 1 calc R U
H36B H 0.710421 0.363615 0.478413 0.055 Uiso 1 1 calc R U
H36C H 0.798654 0.438079 0.505443 0.055 Uiso 1 1 calc R U
C37 C 1.3838(13) 0.2709(7) 0.5398(8) 0.050(2) Uani 1 1 d . .
H37A H 1.461722 0.251674 0.495930 0.075 Uiso 1 1 calc R U
H37B H 1.339043 0.232576 0.577388 0.075 Uiso 1 1 calc R U
H37C H 1.444517 0.304488 0.586891 0.075 Uiso 1 1 calc R U
C38 C 1.1204(15) 0.3578(6) 0.2027(8) 0.048(3) Uani 1 1 d . .
H38A H 1.008606 0.351166 0.163550 0.072 Uiso 1 1 calc R U
H38B H 1.198594 0.321853 0.183801 0.072 Uiso 1 1 calc R U
H38C H 1.163754 0.404597 0.189023 0.072 Uiso 1 1 calc R U
N1 N 0.7922(10) 0.1310(4) 0.3369(5) 0.0259(16) Uani 1 1 d . .
N2 N 0.5902(9) 0.1292(3) 0.1976(5) 0.0203(14) Uani 1 1 d . .
N3 N 0.6233(10) 0.4177(4) 0.1647(5) 0.0279(17) Uani 1 1 d . .
N4 N 0.8318(9) 0.4129(4) 0.3000(5) 0.0247(16) Uani 1 1 d . .
Au1 Au 0.71969(4) 0.27175(2) 0.23984(2) 0.02001(7) Uani 1 1 d . .
Au2 Au 0.83951(6) 0.30828(2) -0.21376(3) 0.04685(12) Uani 1 1 d . .
I1 I 0.81447(10) 0.19620(4) -0.31492(6) 0.0544(2) Uani 1 1 d . .
I2 I 0.87458(13) 0.41862(6) -0.10724(7) 0.0724(3) Uani 1 1 d . .

loop_
_atom_site_aniso_label
_atom_site_aniso_U_11
_atom_site_aniso_U_22
_atom_site_aniso_U_33
_atom_site_aniso_U_23
_atom_site_aniso_U_13
_atom_site_aniso_U_12
C1 0.030(5) 0.013(4) 0.020(4) -0.001(3) 0.003(3) -0.002(3)
C2 0.054(6) 0.017(4) 0.023(4) 0.003(4) 0.002(4) 0.006(4)
C3 0.046(6) 0.020(4) 0.034(5) 0.002(4) 0.001(4) 0.012(4)
C4 0.052(6) 0.021(4) 0.028(5) -0.004(4) -0.003(4) 0.004(4)
C5 0.040(5) 0.011(4) 0.024(4) 0.002(3) 0.000(4) -0.004(3)
C6 0.044(6) 0.019(4) 0.037(5) 0.012(4) 0.008(4) 0.000(4)
C7 0.038(5) 0.034(5) 0.032(5) -0.001(4) -0.015(4) -0.011(4)
C8 0.083(9) 0.029(5) 0.030(5) 0.001(4) -0.008(5) 0.006(5)
C9 0.083(9) 0.019(5) 0.055(7) 0.016(5) 0.017(6) -0.007(5)
C10 0.053(6) 0.035(5) 0.041(5) 0.018(5) 0.024(5) 0.009(5)
C11 0.025(4) 0.013(4) 0.017(4) -0.005(3) -0.003(3) -0.009(3)
C12 0.023(4) 0.023(4) 0.034(4) 0.000(4) 0.003(3) -0.005(3)
C13 0.020(4) 0.029(5) 0.035(5) 0.000(4) -0.008(3) 0.001(3)
C14 0.034(5) 0.023(4) 0.023(4) -0.004(3) -0.006(3) 0.000(4)
C15 0.032(5) 0.031(5) 0.021(4) -0.001(4) 0.001(3) -0.006(4)
C16 0.020(4) 0.022(4) 0.017(3) -0.001(3) -0.003(3) -0.003(3)
C17 0.022(4) 0.051(6) 0.041(5) 0.006(5) 0.007(4) 0.004(4)
C18 0.052(6) 0.038(5) 0.040(5) 0.014(6) -0.013(4) 0.011(6)
C19 0.027(4) 0.038(5) 0.026(4) 0.002(4) 0.005(3) 0.000(4)
C20 0.029(5) 0.018(4) 0.021(4) 0.001(3) 0.007(3) -0.001(3)
C21 0.082(8) 0.015(4) 0.030(5) 0.009(4) -0.013(5) -0.001(5)
C22 0.130(14) 0.035(6) 0.047(7) 0.002(5) 0.028(8) -0.035(7)
C23 0.073(9) 0.022(5) 0.083(9) 0.003(6) 0.030(7) -0.012(5)
C24 0.062(7) 0.013(4) 0.035(5) -0.009(4) -0.016(5) -0.005(4)
C25 0.064(7) 0.020(4) 0.026(5) 0.002(4) -0.007(4) 0.003(4)
C26 0.042(5) 0.029(5) 0.017(4) 0.000(4) -0.003(4) -0.008(4)
C27 0.147(15) 0.027(6) 0.064(8) 0.002(6) -0.060(9) 0.017(8)
C28 0.097(10) 0.019(5) 0.058(7) -0.013(5) -0.008(7) 0.010(6)
C29 0.049(7) 0.045(6) 0.039(6) -0.005(5) 0.002(5) 0.013(5)
C30 0.029(5) 0.019(4) 0.027(4) -0.010(4) -0.002(3) -0.010(4)
C31 0.038(5) 0.019(4) 0.033(5) 0.002(4) -0.002(4) -0.003(4)
C32 0.040(5) 0.027(5) 0.030(4) 0.002(4) -0.004(4) -0.006(4)
C33 0.033(5) 0.023(5) 0.046(5) -0.003(4) -0.011(4) -0.005(4)
C34 0.029(5) 0.027(5) 0.060(6) -0.011(5) 0.009(4) -0.002(4)
C35 0.036(5) 0.025(4) 0.036(5) -0.002(4) 0.002(4) -0.003(4)
C36 0.040(5) 0.037(5) 0.032(5) 0.002(4) 0.006(4) -0.003(5)
C37 0.049(6) 0.034(5) 0.061(6) 0.004(7) -0.013(5) 0.005(7)
C38 0.053(7) 0.046(6) 0.048(6) -0.004(5) 0.018(5) 0.003(5)
N1 0.039(4) 0.017(3) 0.020(3) -0.002(3) -0.005(3) -0.004(3)
N2 0.029(4) 0.011(3) 0.021(3) -0.001(3) 0.003(3) -0.002(3)
N3 0.047(5) 0.018(3) 0.016(3) 0.000(3) -0.006(3) 0.004(3)
N4 0.034(4) 0.012(3) 0.025(4) -0.004(3) -0.008(3) -0.010(3)
Au1 0.02774(14) 0.01396(11) 0.01743(12) -0.00062(13) -0.00036(9) -0.00285(14)
Au2 0.0431(2) 0.0574(3) 0.0430(2) 0.0129(2) 0.01682(17) 0.0046(2)
I1 0.0506(4) 0.0519(4) 0.0614(4) 0.0098(4) 0.0100(3) 0.0117(4)
I2 0.0773(6) 0.0816(6) 0.0669(5) -0.0098(5) 0.0416(5) -0.0109(5)

loop_
_atom_type_symbol
_atom_type_description
_atom_type_scat_dispersion_real
_atom_type_scat_dispersion_imag
_atom_type_scat_source
C C 0.0033 0.0016 'International Tables Vol C Tables 4.2.6.8 and 6.1.1.4'
H H 0.0000 0.0000 'International Tables Vol C Tables 4.2.6.8 and 6.1.1.4'
N N 0.0061 0.0033 'International Tables Vol C Tables 4.2.6.8 and 6.1.1.4'
Au Au -2.0133 8.8022 'International Tables Vol C Tables 4.2.6.8 and 6.1.1.4'
I I -0.4742 1.8119 'International Tables Vol C Tables 4.2.6.8 and 6.1.1.4'

loop_
_geom_angle_atom_site_label_1
_geom_angle_atom_site_label_2
_geom_angle_atom_site_label_3
_geom_angle
N2 C1 N1 118.2(7)
N2 C1 Au1 118.6(6)
N1 C1 Au1 122.8(6)
N1 C2 C8 110.8(7)
N1 C2 C3 107.2(7)
C8 C2 C3 113.4(8)
N1 C2 C6 107.0(7)
C8 C2 C6 114.2(9)
C3 C2 C6 103.6(8)
C4 C3 C2 105.6(8)
C4 C3 H3A 110.6
C2 C3 H3A 110.6
C4 C3 H3B 110.6
C2 C3 H3B 110.6
H3A C3 H3B 108.8
C5 C4 C3 103.8(7)
C5 C4 H4A 111.0
C3 C4 H4A 111.0
C5 C4 H4B 111.0
C3 C4 H4B 111.0
H4A C4 H4B 109.0
N2 C5 C4 109.8(7)
N2 C5 C6 108.4(6)
C4 C5 C6 104.0(7)
N2 C5 H5 111.4
C4 C5 H5 111.4
C6 C5 H5 111.4
C10 C6 C9 108.3(9)
C10 C6 C5 115.5(8)
C9 C6 C5 108.7(8)
C10 C6 C2 114.2(9)
C9 C6 C2 112.3(9)
C5 C6 C2 97.5(7)
N1 C7 H7A 109.5
N1 C7 H7B 109.5
H7A C7 H7B 109.5
N1 C7 H7C 109.5
H7A C7 H7C 109.5
H7B C7 H7C 109.5
C2 C8 H8A 109.5
C2 C8 H8B 109.5
H8A C8 H8B 109.5
C2 C8 H8C 109.5
H8A C8 H8C 109.5
H8B C8 H8C 109.5
C6 C9 H9A 109.5
C6 C9 H9B 109.5
H9A C9 H9B 109.5
C6 C9 H9C 109.5
H9A C9 H9C 109.5
H9B C9 H9C 109.5
C6 C10 H10A 109.5
C6 C10 H10B 109.5
H10A C10 H10B 109.5
C6 C10 H10C 109.5
H10A C10 H10C 109.5
H10B C10 H10C 109.5
C12 C11 C16 120.9(7)
C12 C11 N2 119.7(7)
C16 C11 N2 119.4(7)
C13 C12 C11 117.9(8)
C13 C12 C17 120.5(8)
C11 C12 C17 121.6(8)
C14 C13 C12 123.1(8)
C14 C13 H13 118.5
C12 C13 H13 118.5
C13 C14 C15 118.1(8)
C13 C14 C18 122.4(8)
C15 C14 C18 119.5(8)
C14 C15 C16 122.0(8)
C14 C15 H15 119.0
C16 C15 H15 119.0
C15 C16 C11 117.9(8)
C15 C16 C19 117.4(7)
C11 C16 C19 124.7(7)
C12 C17 H17A 109.5
C12 C17 H17B 109.5
H17A C17 H17B 109.5
C12 C17 H17C 109.5
H17A C17 H17C 109.5
H17B C17 H17C 109.5
C14 C18 H18A 109.5
C14 C18 H18B 109.5
H18A C18 H18B 109.5
C14 C18 H18C 109.5
H18A C18 H18C 109.5
H18B C18 H18C 109.5
C16 C19 H19A 109.5
C16 C19 H19B 109.5
H19A C19 H19B 109.5
C16 C19 H19C 109.5
H19A C19 H19C 109.5
H19B C19 H19C 109.5
N3 C20 N4 117.2(8)
N3 C20 Au1 125.7(6)
N4 C20 Au1 116.8(6)
N3 C21 C22 108.1(10)
N3 C21 C25 106.2(7)
C22 C21 C25 103.0(9)
N3 C21 C27 109.8(9)
C22 C21 C27 115.5(11)
C25 C21 C27 113.6(11)
C21 C22 C23 105.4(9)
C21 C22 H22A 110.7
C23 C22 H22A 110.7
C21 C22 H22B 110.7
C23 C22 H22B 110.7
H22A C22 H22B 108.8
C24 C23 C22 103.7(10)
C24 C23 H23A 111.0
C22 C23 H23A 111.0
C24 C23 H23B 111.0
C22 C23 H23B 111.0
H23A C23 H23B 109.0
N4 C24 C23 109.8(9)
N4 C24 C25 108.6(8)
C23 C24 C25 103.4(9)
N4 C24 H24 111.6
C23 C24 H24 111.6
C25 C24 H24 111.6
C24 C25 C21 99.1(9)
C24 C25 C29 115.6(8)
C21 C25 C29 113.2(9)
C24 C25 C28 108.3(9)
C21 C25 C28 111.8(8)
C29 C25 C28 108.6(10)
N3 C26 H26A 109.5
N3 C26 H26B 109.5
H26A C26 H26B 109.5
N3 C26 H26C 109.5
H26A C26 H26C 109.5
H26B C26 H26C 109.5
C21 C27 H27A 109.5
C21 C27 H27B 109.5
H27A C27 H27B 109.5
C21 C27 H27C 109.5
H27A C27 H27C 109.5
H27B C27 H27C 109.5
C25 C28 H28A 109.5
C25 C28 H28B 109.5
H28A C28 H28B 109.5
C25 C28 H28C 109.5
H28A C28 H28C 109.5
H28B C28 H28C 109.5
C25 C29 H29A 109.5
C25 C29 H29B 109.5
H29A C29 H29B 109.5
C25 C29 H29C 109.5
H29A C29 H29C 109.5
H29B C29 H29C 109.5
C35 C30 C31 120.8(8)
C35 C30 N4 120.6(8)
C31 C30 N4 118.5(8)
C32 C31 C30 119.2(9)
C32 C31 C36 118.5(8)
C30 C31 C36 122.3(8)
C31 C32 C33 121.4(9)
C31 C32 H32 119.3
C33 C32 H32 119.3
C34 C33 C32 118.0(8)
C34 C33 C37 121.0(9)
C32 C33 C37 121.0(9)
C33 C34 C35 122.9(9)
C33 C34 H34 118.5
C35 C34 H34 118.5
C30 C35 C34 117.6(8)
C30 C35 C38 124.6(9)
C34 C35 C38 117.8(9)
C31 C36 H36A 109.5
C31 C36 H36B 109.5
H36A C36 H36B 109.5
C31 C36 H36C 109.5
H36A C36 H36C 109.5
H36B C36 H36C 109.5
C33 C37 H37A 109.5
C33 C37 H37B 109.5
H37A C37 H37B 109.5
C33 C37 H37C 109.5
H37A C37 H37C 109.5
H37B C37 H37C 109.5
C35 C38 H38A 109.5
C35 C38 H38B 109.5
H38A C38 H38B 109.5
C35 C38 H38C 109.5
H38A C38 H38C 109.5
H38B C38 H38C 109.5
C1 N1 C7 119.0(7)
C1 N1 C2 121.8(7)
C7 N1 C2 118.7(7)
C1 N2 C11 118.3(7)
C1 N2 C5 121.0(7)
C11 N2 C5 120.0(6)
C20 N3 C26 118.0(7)
C20 N3 C21 122.5(8)
C26 N3 C21 119.1(7)
C20 N4 C30 119.9(7)
C20 N4 C24 121.1(7)
C30 N4 C24 118.2(7)
C20 Au1 C1 175.8(3)
I1 Au2 I2 177.63(4)

loop_
_geom_bond_atom_site_label_1
_geom_bond_atom_site_label_2
_geom_bond_distance
C1 N2 1.333(11)
C1 N1 1.346(11)
C1 Au1 2.047(9)
C2 N1 1.493(11)
C2 C8 1.520(13)
C2 C3 1.550(13)
C2 C6 1.552(15)
C3 C4 1.543(13)
C3 H3A 0.9900
C3 H3B 0.9900
C4 C5 1.537(13)
C4 H4A 0.9900
C4 H4B 0.9900
C5 N2 1.496(10)
C5 C6 1.542(12)
C5 H5 1.0000
C6 C10 1.522(14)
C6 C9 1.535(12)
C7 N1 1.455(11)
C7 H7A 0.9800
C7 H7B 0.9800
C7 H7C 0.9800
C8 H8A 0.9800
C8 H8B 0.9800
C8 H8C 0.9800
C9 H9A 0.9800
C9 H9B 0.9800
C9 H9C 0.9800
C10 H10A 0.9800
C10 H10B 0.9800
C10 H10C 0.9800
C11 C12 1.398(12)
C11 C16 1.403(11)
C11 N2 1.448(10)
C12 C13 1.395(12)
C12 C17 1.507(12)
C13 C14 1.361(13)
C13 H13 0.9500
C14 C15 1.388(12)
C14 C18 1.507(12)
C15 C16 1.401(11)
C15 H15 0.9500
C16 C19 1.490(11)
C17 H17A 0.9800
C17 H17B 0.9800
C17 H17C 0.9800
C18 H18A 0.9800
C18 H18B 0.9800
C18 H18C 0.9800
C19 H19A 0.9800
C19 H19B 0.9800
C19 H19C 0.9800
C20 N3 1.335(11)
C20 N4 1.353(11)
C20 Au1 2.036(10)
C21 N3 1.500(11)
C21 C22 1.528(19)
C21 C25 1.528(13)
C21 C27 1.555(17)
C22 C23 1.552(19)
C22 H22A 0.9900
C22 H22B 0.9900
C23 C24 1.510(16)
C23 H23A 0.9900
C23 H23B 0.9900
C24 N4 1.490(11)
C24 C25 1.519(15)
C24 H24 1.0000
C25 C29 1.529(16)
C25 C28 1.566(13)
C26 N3 1.470(11)
C26 H26A 0.9800
C26 H26B 0.9800
C26 H26C 0.9800
C27 H27A 0.9800
C27 H27B 0.9800
C27 H27C 0.9800
C28 H28A 0.9800
C28 H28B 0.9800
C28 H28C 0.9800
C29 H29A 0.9800
C29 H29B 0.9800
C29 H29C 0.9800
C30 C35 1.380(13)
C30 C31 1.405(12)
C30 N4 1.447(11)
C31 C32 1.384(13)
C31 C36 1.505(13)
C32 C33 1.400(14)
C32 H32 0.9500
C33 C34 1.360(14)
C33 C37 1.516(13)
C34 C35 1.418(13)
C34 H34 0.9500
C35 C38 1.514(14)
C36 H36A 0.9800
C36 H36B 0.9800
C36 H36C 0.9800
C37 H37A 0.9800
C37 H37B 0.9800
C37 H37C 0.9800
C38 H38A 0.9800
C38 H38B 0.9800
C38 H38C 0.9800
Au2 I1 2.5202(10)
Au2 I2 2.5329(11)
